data_7132104
loop_
_publ_author_name
'Wang, Yi-Lin'
'Lei, Xin-Xin'
'Jin, Xin-Chen'
'Zhang, Xin-Yu'
'Xu, Peng-Fei'
'Luo, Yong-Chun'

_publ_section_title
;
 Sc(OTf)<sub>3</sub> catalyzed intramolecular single-electron transfer of
 2-alkyl-1,4-benzoquinones: synthesis of 6-chromanols from donor-acceptor
 cyclopropanes.
;
_journal_name_full 'Chemical communications (Cambridge, England)'
_journal_paper_doi 10.1039/d3cc02988c
_journal_year 2023
_chemical_formula_moiety 'C22 H22 O7'
_chemical_formula_sum 'C22 H22 O7'
_chemical_formula_weight 398.39
_space_group_crystal_system monoclinic
_space_group_IT_number 15
_space_group_name_Hall '-C 2yc'
_space_group_name_H-M_alt 'C 1 2/c 1'
_atom_sites_solution_hydrogens geom
_atom_sites_solution_primary direct
_audit_creation_date 2019-05-10
_audit_creation_method
;
Olex2 1.2
(compiled 2018.05.29 svn.r3508 for OlexSys, GUI svn.r5506)
;
_audit_update_record
;
2020-06-12 deposited with the CCDC.	2023-08-25 downloaded from the CCDC.
;
_cell_angle_alpha 90
_cell_angle_beta 114.230(12)
_cell_angle_gamma 90
_cell_formula_units_Z 8
_cell_length_a 17.9676(18)
_cell_length_b 10.3052(9)
_cell_length_c 24.087(2)
_cell_measurement_reflns_used 1356
_cell_measurement_temperature 292.90(10)
_cell_measurement_theta_max 23.5930
_cell_measurement_theta_min 4.0640
_cell_volume 4067.0(7)
_computing_cell_refinement
;
CrysAlisPro, Agilent Technologies,
Version 1.171.37.33 (release 27-03-2014 CrysAlis171 .NET)
(compiled Mar 27 2014,17:12:48)
;
_computing_data_collection
;
CrysAlisPro, Agilent Technologies,
Version 1.171.37.33 (release 27-03-2014 CrysAlis171 .NET)
(compiled Mar 27 2014,17:12:48)
;
_computing_data_reduction
;
CrysAlisPro, Agilent Technologies,
Version 1.171.37.33 (release 27-03-2014 CrysAlis171 .NET)
(compiled Mar 27 2014,17:12:48)
;
_computing_molecular_graphics 'Olex2 (Dolomanov et al., 2009)'
_computing_publication_material 'Olex2 (Dolomanov et al., 2009)'
_computing_structure_refinement 'ShelXL (Sheldrick, 2015)'
_computing_structure_solution 'ShelXS (Sheldrick, 2008)'
_diffrn_ambient_environment air
_diffrn_ambient_temperature 292.90(10)
_diffrn_detector 'CCD plate'
_diffrn_detector_area_resol_mean 16.0733
_diffrn_detector_type Eos
_diffrn_measured_fraction_theta_full 0.998
_diffrn_measured_fraction_theta_max 0.998
_diffrn_measurement_details
;
#__ type_ start__ end____ width___ exp.time_
  1 omega -100.00  -59.00   1.0000   16.0000
omega____ theta____ kappa____ phi______ frames
    -      -19.4273  178.0000 -150.0000 41

#__ type_ start__ end____ width___ exp.time_
  2 omega  -35.00   80.00   1.0000   16.0000
omega____ theta____ kappa____ phi______ frames
    -       22.7867    0.0000 -120.0000 115

#__ type_ start__ end____ width___ exp.time_
  3 omega   -6.00   63.00   1.0000   16.0000
omega____ theta____ kappa____ phi______ frames
    -       22.7867  -99.0000   60.0000 69
;
_diffrn_measurement_device 'four-circle diffractometer'
_diffrn_measurement_device_type 'SuperNova, Dual, Cu at zero, Eos'
_diffrn_measurement_method '\w scans'
_diffrn_orient_matrix_UB_11 0.0053416000
_diffrn_orient_matrix_UB_12 -0.0638752000
_diffrn_orient_matrix_UB_13 -0.0087298000
_diffrn_orient_matrix_UB_21 -0.0245226000
_diffrn_orient_matrix_UB_22 -0.0245710000
_diffrn_orient_matrix_UB_23 0.0143399000
_diffrn_orient_matrix_UB_31 -0.0352739000
_diffrn_orient_matrix_UB_32 0.0074638000
_diffrn_orient_matrix_UB_33 -0.0275919000
_diffrn_radiation_monochromator mirror
_diffrn_radiation_probe x-ray
_diffrn_radiation_type MoK\a
_diffrn_radiation_wavelength 0.71073
_diffrn_reflns_av_R_equivalents 0.0311
_diffrn_reflns_av_unetI/netI 0.0604
_diffrn_reflns_Laue_measured_fraction_full 0.998
_diffrn_reflns_Laue_measured_fraction_max 0.998
_diffrn_reflns_limit_h_max 22
_diffrn_reflns_limit_h_min -22
_diffrn_reflns_limit_k_max 7
_diffrn_reflns_limit_k_min -12
_diffrn_reflns_limit_l_max 17
_diffrn_reflns_limit_l_min -29
_diffrn_reflns_number 7403
_diffrn_reflns_point_group_measured_fraction_full 0.998
_diffrn_reflns_point_group_measured_fraction_max 0.998
_diffrn_reflns_theta_full 25.242
_diffrn_reflns_theta_max 26.021
_diffrn_reflns_theta_min 3.518
_diffrn_source 'SuperNova (Mo) X-ray Source'
_exptl_absorpt_coefficient_mu 0.097
_exptl_absorpt_correction_T_max 1.00000
_exptl_absorpt_correction_T_min 0.82757
_exptl_absorpt_correction_type multi-scan
_exptl_absorpt_process_details
;
CrysAlisPro, Agilent Technologies,
Version 1.171.37.33 (release 27-03-2014 CrysAlis171 .NET)
(compiled Mar 27 2014,17:12:48)
Empirical absorption correction using spherical harmonics,
 implemented in SCALE3 ABSPACK scaling algorithm.
;
_exptl_crystal_colour 'clear light colourless'
_exptl_crystal_colour_lustre clear
_exptl_crystal_colour_modifier light
_exptl_crystal_colour_primary colourless
_exptl_crystal_density_diffrn 1.301
_exptl_crystal_description block
_exptl_crystal_F_000 1680
_exptl_crystal_size_max 0.18
_exptl_crystal_size_mid 0.15
_exptl_crystal_size_min 0.12
_refine_diff_density_max 0.188
_refine_diff_density_min -0.191
_refine_diff_density_rms 0.042
_refine_ls_extinction_method none
_refine_ls_goodness_of_fit_ref 1.096
_refine_ls_hydrogen_treatment constr
_refine_ls_matrix_type full
_refine_ls_number_parameters 266
_refine_ls_number_reflns 3999
_refine_ls_number_restraints 0
_refine_ls_restrained_S_all 1.096
_refine_ls_R_factor_all 0.1067
_refine_ls_R_factor_gt 0.0626
_refine_ls_shift/su_max 0.000
_refine_ls_shift/su_mean 0.000
_refine_ls_structure_factor_coef Fsqd
_refine_ls_weighting_details 'w=1/[\s^2^(Fo^2^)+(0.0286P)^2^+5.6092P] where P=(Fo^2^+2Fc^2^)/3'
_refine_ls_weighting_scheme calc
_refine_ls_wR_factor_gt 0.1291
_refine_ls_wR_factor_ref 0.1511
_reflns_Friedel_coverage 0.000
_reflns_number_gt 2351
_reflns_number_total 3999
_reflns_threshold_expression 'I > 2\s(I)'
_cod_data_source_file d3cc02988c2.cif
_cod_data_source_block leixx_0507
_cod_database_code 7132104
_shelx_shelxl_version_number 2018/3
_shelx_space_group_comment
;
The symmetry employed for this shelxl refinement is uniquely defined
by the following loop, which should always be used as a source of
symmetry information in preference to the above space-group names.
They are only intended as comments.
;
_shelx_estimated_absorpt_t_max 0.988
_shelx_estimated_absorpt_t_min 0.983
_reflns_odcompleteness_completeness 99.68
_reflns_odcompleteness_iscentric 1
_reflns_odcompleteness_theta 26.32
_olex2_refinement_description
;
1. Fixed Uiso
 At 1.2 times of:
  All C(H) groups, All C(H,H) groups
 At 1.5 times of:
  All C(H,H,H) groups
2.a Ternary CH refined with riding coordinates:
 C9(H9)
2.b Secondary CH2 refined with riding coordinates:
 C11(H11A,H11B)
2.c Aromatic/amide H refined with riding coordinates:
 C13(H13), C14(H14), C20(H20), C24(H24), C25(H25), C26(H26), C27(H27)
2.d Idealised Me refined as rotating group:
 C19(H19A,H19B,H19C), C22(H22A,H22B,H22C), C28(H28A,H28B,H28C), C0AA(H0AA,H0AB,
 H0AC)
;
_olex2_date_sample_data_collection 2019-05-07
_olex2_submission_special_instructions 'No special instructions were received'

loop_
_space_group_symop_operation_xyz
'x, y, z'
'-x, y, -z+1/2'
'x+1/2, y+1/2, z'
'-x+1/2, y+1/2, -z+1/2'
'-x, -y, -z'
'x, -y, z-1/2'
'-x+1/2, -y+1/2, -z'
'x+1/2, -y+1/2, z-1/2'

loop_
_atom_site_label
_atom_site_type_symbol
_atom_site_fract_x
_atom_site_fract_y
_atom_site_fract_z
_atom_site_U_iso_or_equiv
_atom_site_adp_type
_atom_site_occupancy
_atom_site_site_symmetry_order
_atom_site_calc_flag
_atom_site_refinement_flags_posn
_atom_site_refinement_flags_adp
_atom_site_refinement_flags_occupancy
_atom_site_disorder_assembly
_atom_site_disorder_group
O1 O 0.16128(11) 0.7268(2) 0.09884(8) 0.0464(5) Uani 1 1 d . . . . .
O2 O 0.17279(14) 0.8483(2) -0.00327(10) 0.0569(6) Uani 1 1 d . . . . .
O3 O 0.12495(15) 0.4915(3) 0.29200(9) 0.0628(7) Uani 1 1 d . . . . .
O4 O -0.00635(14) 0.7455(2) -0.04641(9) 0.0613(7) Uani 1 1 d . . . . .
C5 C 0.14656(17) 0.6691(3) 0.14516(12) 0.0386(7) Uani 1 1 d . . . . .
C6 C 0.07011(17) 0.6647(3) 0.14679(12) 0.0400(7) Uani 1 1 d . . . . .
C7 C 0.09401(17) 0.7865(3) 0.04997(12) 0.0390(7) Uani 1 1 d . . . . .
O8 O 0.07727(14) 0.5788(3) -0.00151(11) 0.0646(7) Uani 1 1 d . . . . .
C9 C -0.00210(16) 0.7273(3) 0.09588(12) 0.0417(7) Uani 1 1 d . . . . .
H9 H -0.025328 0.662671 0.063432 0.050 Uiso 1 1 calc R . . . .
O10 O 0.13454(15) 1.0074(2) 0.04259(11) 0.0655(7) Uani 1 1 d . . . . .
C11 C 0.03038(18) 0.8388(3) 0.07046(13) 0.0441(8) Uani 1 1 d . . . . .
H11A H -0.014022 0.878299 0.036286 0.053 Uiso 1 1 calc R . . . .
H11B H 0.054568 0.904477 0.101546 0.053 Uiso 1 1 calc R . . . .
C12 C 0.13514(18) 0.8955(3) 0.02950(12) 0.0434(7) Uani 1 1 d . . . . .
C13 C 0.21481(18) 0.6182(3) 0.19174(12) 0.0442(7) Uani 1 1 d . . . . .
H13 H 0.265356 0.625374 0.189921 0.053 Uiso 1 1 calc R . . . .
C14 C 0.06505(19) 0.6016(3) 0.19594(12) 0.0470(8) Uani 1 1 d . . . . .
H14 H 0.014768 0.595759 0.198273 0.056 Uiso 1 1 calc R . . . .
C15 C 0.20945(19) 0.5566(3) 0.24109(13) 0.0480(8) Uani 1 1 d . . . . .
C16 C 0.1325(2) 0.5477(3) 0.24122(13) 0.0496(8) Uani 1 1 d . . . . .
C17 C -0.06942(18) 0.7689(3) 0.11466(12) 0.0449(8) Uani 1 1 d . . . . .
C18 C 0.05578(19) 0.6878(4) -0.00198(14) 0.0457(8) Uani 1 1 d . . . . .
C19 C 0.2175(2) 0.9406(4) -0.02330(17) 0.0673(10) Uani 1 1 d . . . . .
H19A H 0.243831 0.895882 -0.045229 0.101 Uiso 1 1 calc GR . . . .
H19B H 0.257803 0.983280 0.011465 0.101 Uiso 1 1 calc GR . . . .
H19C H 0.180327 1.003932 -0.049407 0.101 Uiso 1 1 calc GR . . . .
C20 C -0.0557(2) 0.8595(4) 0.16025(15) 0.0666(11) Uani 1 1 d . . . . .
H20 H -0.004451 0.897587 0.179404 0.080 Uiso 1 1 calc R . . . .
O21 O 0.10491(19) 0.2954(3) 0.24845(12) 0.0880(9) Uani 1 1 d . . . . .
C22 C 0.2844(2) 0.5024(4) 0.29232(14) 0.0687(11) Uani 1 1 d . . . . .
H22A H 0.285040 0.409678 0.288679 0.103 Uiso 1 1 calc GR . . . .
H22B H 0.283325 0.524831 0.330668 0.103 Uiso 1 1 calc GR . . . .
H22C H 0.332466 0.538240 0.290164 0.103 Uiso 1 1 calc GR . . . .
C23 C 0.1137(2) 0.3622(4) 0.29117(16) 0.0619(10) Uani 1 1 d . . . . .
C24 C -0.1932(2) 0.8382(4) 0.14993(18) 0.0713(11) Uani 1 1 d . . . . .
H24 H -0.234343 0.860013 0.162193 0.086 Uiso 1 1 calc R . . . .
C25 C -0.1457(2) 0.7159(4) 0.08722(16) 0.0599(9) Uani 1 1 d . . . . .
H25 H -0.156159 0.655171 0.056348 0.072 Uiso 1 1 calc R . . . .
C26 C -0.1177(2) 0.8940(5) 0.17759(16) 0.0760(13) Uani 1 1 d . . . . .
H26 H -0.108021 0.955324 0.208124 0.091 Uiso 1 1 calc R . . . .
C27 C -0.2078(2) 0.7503(4) 0.1043(2) 0.0737(12) Uani 1 1 d . . . . .
H27 H -0.259339 0.713585 0.084699 0.088 Uiso 1 1 calc R . . . .
C28 C -0.0580(2) 0.6657(5) -0.09716(16) 0.0858(14) Uani 1 1 d . . . . .
H28A H -0.093185 0.720364 -0.129568 0.129 Uiso 1 1 calc GR . . . .
H28B H -0.090366 0.609350 -0.084248 0.129 Uiso 1 1 calc GR . . . .
H28C H -0.024537 0.614589 -0.111272 0.129 Uiso 1 1 calc GR . . . .
C0AA C 0.1156(3) 0.3155(5) 0.35035(17) 0.0888(14) Uani 1 1 d . . . . .
H0AA H 0.170620 0.293474 0.377174 0.133 Uiso 1 1 calc GR . . . .
H0AB H 0.081486 0.240235 0.343488 0.133 Uiso 1 1 calc GR . . . .
H0AC H 0.095983 0.382717 0.368487 0.133 Uiso 1 1 calc GR . . . .

loop_
_atom_site_aniso_label
_atom_site_aniso_U_11
_atom_site_aniso_U_22
_atom_site_aniso_U_33
_atom_site_aniso_U_23
_atom_site_aniso_U_13
_atom_site_aniso_U_12
O1 0.0411(11) 0.0553(14) 0.0440(11) 0.0132(10) 0.0188(10) 0.0071(10)
O2 0.0700(15) 0.0458(14) 0.0710(14) 0.0008(11) 0.0453(13) -0.0054(12)
O3 0.0866(18) 0.0681(18) 0.0455(12) 0.0131(12) 0.0388(13) 0.0180(15)
O4 0.0626(15) 0.0682(17) 0.0421(11) -0.0080(11) 0.0102(11) 0.0021(13)
C5 0.0432(17) 0.0375(18) 0.0347(14) 0.0011(12) 0.0156(14) 0.0037(14)
C6 0.0422(16) 0.0411(18) 0.0366(14) -0.0012(13) 0.0162(14) 0.0051(14)
C7 0.0396(16) 0.0405(18) 0.0351(14) 0.0035(13) 0.0137(13) 0.0057(14)
O8 0.0697(16) 0.0491(16) 0.0822(17) -0.0115(13) 0.0385(14) -0.0006(13)
C9 0.0382(16) 0.049(2) 0.0368(14) -0.0027(13) 0.0139(13) 0.0042(14)
O10 0.0850(18) 0.0434(15) 0.0764(16) -0.0040(12) 0.0415(14) -0.0061(13)
C11 0.0455(17) 0.0459(19) 0.0383(15) 0.0002(13) 0.0145(14) 0.0094(15)
C12 0.0439(17) 0.044(2) 0.0378(15) 0.0049(14) 0.0125(14) 0.0012(15)
C13 0.0384(16) 0.047(2) 0.0444(16) 0.0015(14) 0.0142(14) 0.0075(15)
C14 0.0494(18) 0.053(2) 0.0434(16) -0.0021(15) 0.0242(15) 0.0042(16)
C15 0.0537(19) 0.049(2) 0.0380(15) 0.0015(14) 0.0153(15) 0.0124(16)
C16 0.063(2) 0.054(2) 0.0378(15) 0.0043(14) 0.0263(16) 0.0094(18)
C17 0.0407(17) 0.057(2) 0.0361(14) 0.0070(14) 0.0149(14) 0.0101(16)
C18 0.0453(18) 0.051(2) 0.0470(17) -0.0030(15) 0.0253(16) -0.0042(16)
C19 0.074(2) 0.061(3) 0.080(2) 0.007(2) 0.044(2) -0.013(2)
C20 0.0446(19) 0.099(3) 0.0506(19) -0.018(2) 0.0135(16) 0.010(2)
O21 0.125(3) 0.074(2) 0.0671(16) 0.0045(15) 0.0406(18) -0.0080(19)
C22 0.067(2) 0.080(3) 0.0519(19) 0.0192(19) 0.0169(18) 0.023(2)
C23 0.058(2) 0.073(3) 0.056(2) 0.020(2) 0.0239(19) 0.011(2)
C24 0.067(3) 0.083(3) 0.082(3) 0.016(2) 0.049(2) 0.020(2)
C25 0.054(2) 0.053(2) 0.077(2) -0.0044(19) 0.0314(19) 0.0003(18)
C26 0.068(3) 0.109(4) 0.053(2) -0.010(2) 0.027(2) 0.026(3)
C27 0.056(2) 0.068(3) 0.110(3) 0.002(2) 0.047(2) -0.005(2)
C28 0.078(3) 0.115(4) 0.053(2) -0.029(2) 0.016(2) -0.027(3)
C0AA 0.103(3) 0.105(4) 0.077(3) 0.041(3) 0.055(3) 0.022(3)

loop_
_atom_type_symbol
_atom_type_description
_atom_type_scat_dispersion_real
_atom_type_scat_dispersion_imag
_atom_type_scat_source
C C 0.0033 0.0016 'International Tables Vol C Tables 4.2.6.8 and 6.1.1.4'
H H 0.0000 0.0000 'International Tables Vol C Tables 4.2.6.8 and 6.1.1.4'
O O 0.0106 0.0060 'International Tables Vol C Tables 4.2.6.8 and 6.1.1.4'

loop_
_geom_angle_atom_site_label_1
_geom_angle_atom_site_label_2
_geom_angle_atom_site_label_3
_geom_angle
_geom_angle_site_symmetry_1
_geom_angle_site_symmetry_3
_geom_angle_publ_flag
C5 O1 C7 118.1(2) . . ?
C12 O2 C19 116.4(3) . . ?
C23 O3 C16 117.4(3) . . ?
C18 O4 C28 117.5(3) . . ?
O1 C5 C6 123.7(2) . . ?
C13 C5 O1 114.8(3) . . ?
C13 C5 C6 121.5(3) . . ?
C5 C6 C9 119.4(3) . . ?
C14 C6 C5 116.8(3) . . ?
C14 C6 C9 123.8(3) . . ?
O1 C7 C11 112.3(2) . . ?
O1 C7 C12 102.9(2) . . ?
O1 C7 C18 109.2(2) . . ?
C11 C7 C12 111.8(3) . . ?
C11 C7 C18 110.8(2) . . ?
C12 C7 C18 109.6(2) . . ?
C6 C9 H9 107.4 . . ?
C6 C9 C11 107.7(2) . . ?
C6 C9 C17 113.7(2) . . ?
C11 C9 H9 107.4 . . ?
C17 C9 H9 107.4 . . ?
C17 C9 C11 112.9(3) . . ?
C7 C11 C9 109.1(2) . . ?
C7 C11 H11A 109.9 . . ?
C7 C11 H11B 109.9 . . ?
C9 C11 H11A 109.9 . . ?
C9 C11 H11B 109.9 . . ?
H11A C11 H11B 108.3 . . ?
O2 C12 C7 110.7(3) . . ?
O10 C12 O2 125.0(3) . . ?
O10 C12 C7 124.3(3) . . ?
C5 C13 H13 119.3 . . ?
C5 C13 C15 121.3(3) . . ?
C15 C13 H13 119.3 . . ?
C6 C14 H14 119.2 . . ?
C16 C14 C6 121.6(3) . . ?
C16 C14 H14 119.2 . . ?
C13 C15 C16 116.9(3) . . ?
C13 C15 C22 121.2(3) . . ?
C16 C15 C22 121.9(3) . . ?
C14 C16 O3 119.2(3) . . ?
C14 C16 C15 121.8(3) . . ?
C15 C16 O3 118.7(3) . . ?
C20 C17 C9 121.5(3) . . ?
C25 C17 C9 120.4(3) . . ?
C25 C17 C20 118.0(3) . . ?
O4 C18 C7 107.9(3) . . ?
O8 C18 O4 126.4(3) . . ?
O8 C18 C7 125.7(3) . . ?
O2 C19 H19A 109.5 . . ?
O2 C19 H19B 109.5 . . ?
O2 C19 H19C 109.5 . . ?
H19A C19 H19B 109.5 . . ?
H19A C19 H19C 109.5 . . ?
H19B C19 H19C 109.5 . . ?
C17 C20 H20 119.8 . . ?
C17 C20 C26 120.5(3) . . ?
C26 C20 H20 119.8 . . ?
C15 C22 H22A 109.5 . . ?
C15 C22 H22B 109.5 . . ?
C15 C22 H22C 109.5 . . ?
H22A C22 H22B 109.5 . . ?
H22A C22 H22C 109.5 . . ?
H22B C22 H22C 109.5 . . ?
O3 C23 C0AA 111.1(4) . . ?
O21 C23 O3 123.3(3) . . ?
O21 C23 C0AA 125.5(4) . . ?
C26 C24 H24 120.1 . . ?
C27 C24 H24 120.1 . . ?
C27 C24 C26 119.8(3) . . ?
C17 C25 H25 119.2 . . ?
C17 C25 C27 121.6(3) . . ?
C27 C25 H25 119.2 . . ?
C20 C26 H26 119.9 . . ?
C24 C26 C20 120.2(4) . . ?
C24 C26 H26 119.9 . . ?
C24 C27 C25 119.8(4) . . ?
C24 C27 H27 120.1 . . ?
C25 C27 H27 120.1 . . ?
O4 C28 H28A 109.5 . . ?
O4 C28 H28B 109.5 . . ?
O4 C28 H28C 109.5 . . ?
H28A C28 H28B 109.5 . . ?
H28A C28 H28C 109.5 . . ?
H28B C28 H28C 109.5 . . ?
C23 C0AA H0AA 109.5 . . ?
C23 C0AA H0AB 109.5 . . ?
C23 C0AA H0AC 109.5 . . ?
H0AA C0AA H0AB 109.5 . . ?
H0AA C0AA H0AC 109.5 . . ?
H0AB C0AA H0AC 109.5 . . ?

loop_
_geom_bond_atom_site_label_1
_geom_bond_atom_site_label_2
_geom_bond_distance
_geom_bond_site_symmetry_2
_geom_bond_publ_flag
O1 C5 1.383(3) . ?
O1 C7 1.434(3) . ?
O2 C12 1.325(4) . ?
O2 C19 1.450(4) . ?
O3 C16 1.409(4) . ?
O3 C23 1.347(5) . ?
O4 C18 1.328(4) . ?
O4 C28 1.449(4) . ?
C5 C6 1.391(4) . ?
C5 C13 1.381(4) . ?
C6 C9 1.515(4) . ?
C6 C14 1.386(4) . ?
C7 C11 1.518(4) . ?
C7 C12 1.533(4) . ?
C7 C18 1.538(4) . ?
O8 C18 1.187(4) . ?
C9 H9 0.9800 . ?
C9 C11 1.526(4) . ?
C9 C17 1.517(4) . ?
O10 C12 1.196(4) . ?
C11 H11A 0.9700 . ?
C11 H11B 0.9700 . ?
C13 H13 0.9300 . ?
C13 C15 1.385(4) . ?
C14 H14 0.9300 . ?
C14 C16 1.372(4) . ?
C15 C16 1.387(4) . ?
C15 C22 1.512(4) . ?
C17 C20 1.384(4) . ?
C17 C25 1.368(4) . ?
C19 H19A 0.9600 . ?
C19 H19B 0.9600 . ?
C19 H19C 0.9600 . ?
C20 H20 0.9300 . ?
C20 C26 1.389(5) . ?
O21 C23 1.194(4) . ?
C22 H22A 0.9600 . ?
C22 H22B 0.9600 . ?
C22 H22C 0.9600 . ?
C23 C0AA 1.491(5) . ?
C24 H24 0.9300 . ?
C24 C26 1.368(5) . ?
C24 C27 1.364(5) . ?
C25 H25 0.9300 . ?
C25 C27 1.383(5) . ?
C26 H26 0.9300 . ?
C27 H27 0.9300 . ?
C28 H28A 0.9600 . ?
C28 H28B 0.9600 . ?
C28 H28C 0.9600 . ?
C0AA H0AA 0.9600 . ?
C0AA H0AB 0.9600 . ?
C0AA H0AC 0.9600 . ?

loop_
_geom_torsion_atom_site_label_1
_geom_torsion_atom_site_label_2
_geom_torsion_atom_site_label_3
_geom_torsion_atom_site_label_4
_geom_torsion
_geom_torsion_site_symmetry_1
_geom_torsion_site_symmetry_2
_geom_torsion_site_symmetry_3
_geom_torsion_site_symmetry_4
_geom_torsion_publ_flag
O1 C5 C6 C9 -0.7(4) . . . . ?
O1 C5 C6 C14 179.1(3) . . . . ?
O1 C5 C13 C15 -179.6(3) . . . . ?
O1 C7 C11 C9 -59.5(3) . . . . ?
O1 C7 C12 O2 76.6(3) . . . . ?
O1 C7 C12 O10 -102.0(3) . . . . ?
O1 C7 C18 O4 179.8(2) . . . . ?
O1 C7 C18 O8 1.3(4) . . . . ?
C5 O1 C7 C11 29.9(4) . . . . ?
C5 O1 C7 C12 150.3(2) . . . . ?
C5 O1 C7 C18 -93.3(3) . . . . ?
C5 C6 C9 C11 -28.5(4) . . . . ?
C5 C6 C9 C17 -154.4(3) . . . . ?
C5 C6 C14 C16 0.9(5) . . . . ?
C5 C13 C15 C16 0.5(5) . . . . ?
C5 C13 C15 C22 -179.3(3) . . . . ?
C6 C5 C13 C15 2.2(5) . . . . ?
C6 C9 C11 C7 56.6(3) . . . . ?
C6 C9 C17 C20 60.9(4) . . . . ?
C6 C9 C17 C25 -118.2(3) . . . . ?
C6 C14 C16 O3 176.2(3) . . . . ?
C6 C14 C16 C15 1.9(5) . . . . ?
C7 O1 C5 C6 0.5(4) . . . . ?
C7 O1 C5 C13 -177.6(3) . . . . ?
C9 C6 C14 C16 -179.3(3) . . . . ?
C9 C17 C20 C26 -178.6(3) . . . . ?
C9 C17 C25 C27 178.7(3) . . . . ?
C11 C7 C12 O2 -162.8(2) . . . . ?
C11 C7 C12 O10 18.7(4) . . . . ?
C11 C7 C18 O4 55.7(3) . . . . ?
C11 C7 C18 O8 -122.8(3) . . . . ?
C11 C9 C17 C20 -62.2(4) . . . . ?
C11 C9 C17 C25 118.8(3) . . . . ?
C12 C7 C11 C9 -174.6(2) . . . . ?
C12 C7 C18 O4 -68.2(3) . . . . ?
C12 C7 C18 O8 113.3(4) . . . . ?
C13 C5 C6 C9 177.3(3) . . . . ?
C13 C5 C6 C14 -2.9(4) . . . . ?
C13 C15 C16 O3 -176.9(3) . . . . ?
C13 C15 C16 C14 -2.6(5) . . . . ?
C14 C6 C9 C11 151.7(3) . . . . ?
C14 C6 C9 C17 25.8(4) . . . . ?
C16 O3 C23 O21 -4.7(5) . . . . ?
C16 O3 C23 C0AA 174.0(3) . . . . ?
C17 C9 C11 C7 -177.1(2) . . . . ?
C17 C20 C26 C24 0.3(6) . . . . ?
C17 C25 C27 C24 -0.7(6) . . . . ?
C18 C7 C11 C9 62.8(3) . . . . ?
C18 C7 C12 O2 -39.5(3) . . . . ?
C18 C7 C12 O10 142.0(3) . . . . ?
C19 O2 C12 C7 -177.3(2) . . . . ?
C19 O2 C12 O10 1.2(4) . . . . ?
C20 C17 C25 C27 -0.4(5) . . . . ?
C22 C15 C16 O3 2.9(5) . . . . ?
C22 C15 C16 C14 177.3(3) . . . . ?
C23 O3 C16 C14 96.4(4) . . . . ?
C23 O3 C16 C15 -89.2(4) . . . . ?
C25 C17 C20 C26 0.5(5) . . . . ?
C26 C24 C27 C25 1.5(6) . . . . ?
C27 C24 C26 C20 -1.4(6) . . . . ?
C28 O4 C18 C7 -172.5(3) . . . . ?
C28 O4 C18 O8 5.9(5) . . . . ?
